data_7025067
loop_
_publ_author_name
'Arai, Leo'
'Nadeem, Muhammad Arif'
'Bhadbhade, Mohan'
'Stride, John Arron'

_publ_section_title
;
 A 2D cobalt based coordination polymer constructed from benzimidazole and
 acetate ion exhibiting spin-canted antiferromagnetism.
;
_journal_issue 14
_journal_name_full 'Dalton transactions (Cambridge, England : 2003)'
_journal_page_first 3372
_journal_page_last 3374
_journal_paper_doi 10.1039/b924818h
_journal_volume 39
_journal_year 2010
_chemical_formula_sum 'C9 H8 Co N2 O2'
_chemical_formula_weight 235.10
_chemical_name_systematic
;
?
;
_space_group_IT_number 14
_symmetry_cell_setting monoclinic
_symmetry_space_group_name_Hall '-P 2ybc'
_symmetry_space_group_name_H-M 'P 1 21/c 1'
_atom_sites_solution_hydrogens geom
_atom_sites_solution_primary direct
_atom_sites_solution_secondary difmap
_audit_creation_method SHELXL-97
_cell_angle_alpha 90.00
_cell_angle_beta 98.168(7)
_cell_angle_gamma 90.00
_cell_formula_units_Z 4
_cell_length_a 10.7998(15)
_cell_length_b 9.6915(15)
_cell_length_c 8.8039(12)
_cell_measurement_reflns_used 1141
_cell_measurement_temperature 150(2)
_cell_measurement_theta_max 24.36
_cell_measurement_theta_min 2.84
_cell_volume 912.1(2)
_computing_cell_refinement
;
APEX2(Bruker, 2007, Bruker AXS Inc.,Madison, USA)
;
_computing_data_collection
;
APEX2(Bruker, 2007, Bruker AXS Inc., Madison, USA)
;
_computing_data_reduction
;
APEX2(Bruker, 2007, Bruker AXS Inc., Madison, USA)
;
_computing_molecular_graphics 'SHELXTL-Plus. Sheldrick, G. M. (2008)'
_computing_structure_refinement 'SHELXL-97. Sheldrick, G. M. (2008)'
_computing_structure_solution 'SHELXS-97. Sheldrick, G. M. (2008)'
_diffrn_ambient_temperature 150(2)
_diffrn_measured_fraction_theta_full 0.981
_diffrn_measured_fraction_theta_max 0.981
_diffrn_measurement_device_type 'Bruker kappa APEXII CCD Area Detector'
_diffrn_measurement_method '\f scans, and \w scans with \k offsets'
_diffrn_radiation_monochromator graphite
_diffrn_radiation_source 'fine-focus sealed tube'
_diffrn_radiation_type MoK\a
_diffrn_radiation_wavelength 0.71073
_diffrn_reflns_av_R_equivalents 0.0672
_diffrn_reflns_av_sigmaI/netI 0.0672
_diffrn_reflns_limit_h_max 12
_diffrn_reflns_limit_h_min -12
_diffrn_reflns_limit_k_max 11
_diffrn_reflns_limit_k_min -10
_diffrn_reflns_limit_l_max 9
_diffrn_reflns_limit_l_min -10
_diffrn_reflns_number 5899
_diffrn_reflns_theta_full 25.00
_diffrn_reflns_theta_max 25.00
_diffrn_reflns_theta_min 2.84
_exptl_absorpt_coefficient_mu 1.852
_exptl_absorpt_correction_T_max 0.9781
_exptl_absorpt_correction_T_min 0.6872
_exptl_absorpt_correction_type multi-scan
_exptl_absorpt_process_details '(SADABS; Sheldrick, 2003)'
_exptl_crystal_colour Blue
_exptl_crystal_density_diffrn 1.712
_exptl_crystal_density_method 'not measured'
_exptl_crystal_description 'Thin plates'
_exptl_crystal_F_000 476
_exptl_crystal_size_max 0.22
_exptl_crystal_size_mid 0.06
_exptl_crystal_size_min 0.01
_refine_diff_density_max 1.008
_refine_diff_density_min -0.507
_refine_diff_density_rms 0.104
_refine_ls_extinction_method none
_refine_ls_goodness_of_fit_ref 0.818
_refine_ls_hydrogen_treatment riding
_refine_ls_matrix_type full
_refine_ls_number_parameters 128
_refine_ls_number_reflns 1580
_refine_ls_number_restraints 0
_refine_ls_restrained_S_all 0.818
_refine_ls_R_factor_all 0.0698
_refine_ls_R_factor_gt 0.0427
_refine_ls_shift/su_max 0.000
_refine_ls_shift/su_mean 0.000
_refine_ls_structure_factor_coef Fsqd
_refine_ls_weighting_details 'calc w=1/[\s^2^(Fo^2^)+(0.1000P)^2^+0.8527P] where P=(Fo^2^+2Fc^2^)/3'
_refine_ls_weighting_scheme calc
_refine_ls_wR_factor_gt 0.1037
_refine_ls_wR_factor_ref 0.1269
_reflns_number_gt 1176
_reflns_number_total 1580
_reflns_threshold_expression >2sigma(I)
_cod_data_source_file b924818h.txt
_cod_data_source_block leo2p21byc
_cod_depositor_comments
;
The following automatic conversions were performed:

'_symmetry_cell_setting' value 'Monoclinic' changed to 'monoclinic'
according to /home/saulius/struct/CIF-dictionaries/cif_core.dic
dictionary named 'cif_core.dic' version 2.4.2 from
2011-04-26.

'_exptl_absorpt_correction_type' value 'Multi-scan'
changed to 'multi-scan' according to
/home/saulius/struct/CIF-dictionaries/cif_core.dic dictionary named
'cif_core.dic' version 2.4.2 from 2011-04-26.

Automatic conversion script
Id: cif_fix_values 1891 2012-01-12 08:04:46Z andrius 
;
_cod_original_sg_symbol_H-M P2(1)/c
_cod_database_code 7025067

loop_
_symmetry_equiv_pos_as_xyz
'x, y, z'
'-x, y+1/2, -z+1/2'
'-x, -y, -z'
'x, -y-1/2, z-1/2'

loop_
_atom_site_label
_atom_site_type_symbol
_atom_site_fract_x
_atom_site_fract_y
_atom_site_fract_z
_atom_site_U_iso_or_equiv
_atom_site_adp_type
_atom_site_occupancy
_atom_site_symmetry_multiplicity
_atom_site_calc_flag
_atom_site_refinement_flags
Co1 Co 0.14864(5) 0.22838(6) 0.85697(7) 0.0158(2) Uani 1 1 d .
N1 N 0.0116(3) 0.3672(4) 0.8427(4) 0.0175(8) Uani 1 1 d .
C2 C 0.0035(4) 0.4846(5) 0.7621(5) 0.0174(10) Uani 1 1 d .
H2 H 0.0712 0.5190 0.7152 0.021 Uiso 1 1 calc R
N3 N -0.1053(3) 0.5499(4) 0.7518(4) 0.0167(8) Uani 1 1 d .
C4 C -0.1772(4) 0.4685(5) 0.8358(5) 0.0178(10) Uani 1 1 d .
C5 C -0.2997(4) 0.4845(5) 0.8663(5) 0.0238(11) Uani 1 1 d .
H5 H -0.3500 0.5601 0.8260 0.029 Uiso 1 1 calc R
C6 C -0.3450(5) 0.3853(6) 0.9579(6) 0.0306(12) Uani 1 1 d .
H6 H -0.4279 0.3932 0.9813 0.037 Uiso 1 1 calc R
C7 C -0.2711(5) 0.2741(5) 1.0163(6) 0.0294(12) Uani 1 1 d .
H7 H -0.3047 0.2085 1.0795 0.035 Uiso 1 1 calc R
C8 C -0.1510(5) 0.2570(5) 0.9847(6) 0.0248(11) Uani 1 1 d .
H8 H -0.1014 0.1806 1.0241 0.030 Uiso 1 1 calc R
C9 C -0.1048(4) 0.3565(4) 0.8923(5) 0.0160(10) Uani 1 1 d .
O1 O 0.3055(3) 0.3133(3) 0.8034(3) 0.0215(7) Uani 1 1 d .
O2 O 0.1902(3) 0.3137(3) 0.5781(4) 0.0198(7) Uani 1 1 d .
C11 C 0.2923(4) 0.3395(5) 0.6615(5) 0.0178(10) Uani 1 1 d .
C12 C 0.3988(5) 0.4011(6) 0.5949(6) 0.0341(13) Uani 1 1 d .
H12A H 0.4004 0.3638 0.4918 0.051 Uiso 1 1 calc R
H12B H 0.4774 0.3785 0.6602 0.051 Uiso 1 1 calc R
H12C H 0.3887 0.5015 0.5890 0.051 Uiso 1 1 calc R

loop_
_atom_site_aniso_label
_atom_site_aniso_U_11
_atom_site_aniso_U_22
_atom_site_aniso_U_33
_atom_site_aniso_U_23
_atom_site_aniso_U_13
_atom_site_aniso_U_12
Co1 0.0216(4) 0.0125(4) 0.0132(4) -0.0006(2) 0.0022(3) 0.0007(2)
N1 0.027(2) 0.012(2) 0.0126(19) 0.0019(15) -0.0001(16) 0.0010(15)
C2 0.020(2) 0.019(3) 0.014(2) -0.0028(19) 0.0059(19) -0.0028(18)
N3 0.023(2) 0.013(2) 0.016(2) 0.0000(15) 0.0060(16) 0.0019(15)
C4 0.025(2) 0.014(2) 0.014(2) -0.0029(18) 0.0033(19) -0.0004(18)
C5 0.026(2) 0.020(3) 0.024(3) 0.002(2) -0.002(2) 0.003(2)
C6 0.033(3) 0.028(3) 0.034(3) 0.005(2) 0.015(2) -0.001(2)
C7 0.035(3) 0.024(3) 0.031(3) 0.009(2) 0.010(2) 0.000(2)
C8 0.035(3) 0.020(3) 0.020(3) 0.0064(19) 0.006(2) -0.001(2)
C9 0.022(2) 0.016(3) 0.011(2) -0.0035(18) 0.0036(19) -0.0004(17)
O1 0.0276(17) 0.0271(19) 0.0101(16) 0.0012(13) 0.0035(14) -0.0075(14)
O2 0.0247(17) 0.0196(18) 0.0152(16) -0.0014(13) 0.0031(14) -0.0003(13)
C11 0.024(2) 0.013(2) 0.017(3) -0.0024(19) 0.005(2) -0.0001(18)
C12 0.033(3) 0.051(4) 0.020(3) 0.003(2) 0.006(2) -0.016(2)

loop_
_atom_type_symbol
_atom_type_description
_atom_type_scat_dispersion_real
_atom_type_scat_dispersion_imag
_atom_type_scat_source
C C 0.0033 0.0016 'International Tables Vol C Tables 4.2.6.8 and 6.1.1.4'
H H 0.0000 0.0000 'International Tables Vol C Tables 4.2.6.8 and 6.1.1.4'
N N 0.0061 0.0033 'International Tables Vol C Tables 4.2.6.8 and 6.1.1.4'
O O 0.0106 0.0060 'International Tables Vol C Tables 4.2.6.8 and 6.1.1.4'
Co Co 0.3494 0.9721 'International Tables Vol C Tables 4.2.6.8 and 6.1.1.4'

loop_
_geom_angle_atom_site_label_1
_geom_angle_atom_site_label_2
_geom_angle_atom_site_label_3
_geom_angle
_geom_angle_site_symmetry_1
_geom_angle_site_symmetry_3
O2 Co1 N1 105.30(14) 4_566 .
O2 Co1 O1 103.64(13) 4_566 .
N1 Co1 O1 110.73(15) . .
O2 Co1 N3 107.35(14) 4_566 2_546
N1 Co1 N3 115.65(15) . 2_546
O1 Co1 N3 113.07(14) . 2_546
C2 N1 C9 103.6(4) . .
C2 N1 Co1 126.9(3) . .
C9 N1 Co1 128.8(3) . .
N3 C2 N1 115.7(4) . .
C2 N3 C4 104.4(4) . .
C2 N3 Co1 126.2(3) . 2_556
C4 N3 Co1 129.4(3) . 2_556
C9 C4 N3 107.8(4) . .
C9 C4 C5 121.3(4) . .
N3 C4 C5 130.9(4) . .
C6 C5 C4 117.2(5) . .
C5 C6 C7 121.3(5) . .
C8 C7 C6 121.7(5) . .
C7 C8 C9 117.3(5) . .
C4 C9 N1 108.5(4) . .
C4 C9 C8 121.2(4) . .
N1 C9 C8 130.3(4) . .
C11 O1 Co1 109.6(3) . .
C11 O2 Co1 132.2(3) . 4_565
O2 C11 O1 120.2(4) . .
O2 C11 C12 120.8(4) . .
O1 C11 C12 119.0(4) . .

loop_
_geom_bond_atom_site_label_1
_geom_bond_atom_site_label_2
_geom_bond_distance
_geom_bond_site_symmetry_2
Co1 O2 1.977(3) 4_566
Co1 N1 1.991(4) .
Co1 O1 1.999(3) .
Co1 N3 2.001(4) 2_546
N1 C2 1.337(6) .
N1 C9 1.392(6) .
C2 N3 1.326(5) .
N3 C4 1.391(6) .
N3 Co1 2.001(4) 2_556
C4 C9 1.387(6) .
C4 C5 1.395(7) .
C5 C6 1.388(7) .
C6 C7 1.394(7) .
C7 C8 1.375(7) .
C8 C9 1.399(6) .
O1 C11 1.264(5) .
O2 C11 1.260(5) .
O2 Co1 1.977(3) 4_565
C11 C12 1.488(7) .
